data_2104405
loop_
_publ_author_name
'Landa-C\'anovas, \'Angel R.'
'Vila, Eladio'
'Hern\'andez-Velasco, Jorge'
'Galy, Jean'
'Castro, Alicia'

_publ_section_title
;
 Structural elucidation of the
 Bi~2(<i>n~+2)</i>Mo~<i>n~</i>O~6(<i>n~+1)</i> (<i>n</i> = 3, 4, 5 and
 6) family of fluorite superstructures by transmission electron
 microscopy
;
_journal_issue 4
_journal_name_full 'Acta Crystallographica Section B'
_journal_page_first 458
_journal_page_last 466
_journal_paper_doi 10.1107/S0108768109023908
_journal_volume 65
_journal_year 2009
_chemical_formula_sum 'Bi10 Mo3 O24'
_space_group_IT_number 5
_symmetry_cell_setting monoclinic
_symmetry_space_group_name_Hall 'C 2y'
_symmetry_space_group_name_H-M 'C 1 2 1'
_audit_creation_method 'generated by CrystalMaker 2.1.5'
_cell_angle_alpha 90.0000000
_cell_angle_beta 95.8700000
_cell_angle_gamma 90.0000000
_cell_formula_units_Z 2
_cell_length_a 23.7282000
_cell_length_b 5.6491000
_cell_length_c 8.6817000
_cod_data_source_file wh5006.cif
_cod_data_source_block Bi10Mo3new
_cod_depositor_comments
;
Values for _chemical_formula_sum and _cell_formula_units_Z tags were
restored during the COD deposition. The Z units and contents of Bi and
Mo were calculated from crystallographic data using the
cif_cell_contents Perl program. The oxygen contents was derived from
the general composition formula provided in the abstract of the paper
(http://scripts.iucr.org/cgi-bin/paper?S0108768109023908,
http://dx.doi.org/10.1107/S0108768109023908). The derived formulae
match the names of the source data blocks. The oxygen atoms however
are not present in the structures.

Saulius Gra\<zulis
2009.09.07
;
_cod_original_sg_symbol_H-M 'C 2'
_cod_database_code 2104405

loop_
_symmetry_equiv_pos_as_xyz
+x,+y,+z
1/2+x,1/2+y,+z
-x,+y,-z
1/2-x,1/2+y,-z

loop_
_atom_site_type_symbol
_atom_site_label
_atom_site_fract_x
_atom_site_fract_y
_atom_site_fract_z
Bi Bi1 0.7692 0.0000 0.1538
Bi Bi2 0.6538 0.5000 0.2308
Bi Bi3 0.5385 0.0000 0.3077
Bi Bi5 0.3077 0.0000 0.4615
Bi Bi_4 0.4231 0.5000 0.3846
Mo Mo1 0.0000 0.0000 0.0000
Mo Mo2 0.8846 0.5000 0.0769
